data_1505699
loop_
_publ_author_name
'Grabowski, S\/lawomir J'
'Dubis, Alina T.'
'Palusiak, Marcin'
'Leszczynski, Jerzy'

_publ_section_title
;
 Heteronuclear intermolecular resonance-assisted hydrogen bonds. The
 structure of pyrrole-2-carboxamide (PyCa).
;
_journal_issue 12
_journal_name_full 'The journal of physical chemistry. B'
_journal_page_first 5875
_journal_page_last 5882
_journal_paper_doi 10.1021/jp055334v
_journal_volume 110
_journal_year 2006
_chemical_formula_moiety 'C5 H6 N2 O'
_chemical_formula_sum 'C5 H6 N2 O'
_chemical_formula_weight 110.12
_chemical_name_systematic
; 
1-H-pyrrole-2-carboxylic acid amide
;
_space_group_IT_number 15
_symmetry_cell_setting monoclinic
_symmetry_space_group_name_Hall '-C 2yc'
_symmetry_space_group_name_H-M 'C 1 2/c 1'
_audit_creation_date 2005-05-23T15:23:33-00:00
_audit_creation_method 'WinGX routine CIF_UPDATE'
_cell_angle_alpha 90
_cell_angle_beta 99.545(2)
_cell_angle_gamma 90
_cell_formula_units_Z 8
_cell_length_a 14.138(4)
_cell_length_b 5.0768(18)
_cell_length_c 14.813(5)
_cell_measurement_reflns_used 25
_cell_measurement_temperature 293(1)
_cell_measurement_theta_max 17.89
_cell_measurement_theta_min 9.30
_cell_volume 1048.5(6)
_computing_cell_refinement
;
MSC/AFC Diffractometer Control Software (Molecular Structure Corporation, 1989a)
;
_computing_data_collection
;
MSC/AFC Diffractometer Control Software (Molecular Structure Corporation, 1989a)
;
_computing_data_reduction
;
TEXSAN (Molecular  Structure Corporation, 1989b)' 
;
_computing_molecular_graphics
;
PLATON (Spek, 1998)
;
_computing_publication_material
;
PLATON (Spek, 1998)
MERCURY 1.3(The Cambridge Crystallographic Data Centre, 2004)
;
_computing_structure_refinement 'SHELXL-97 (Sheldrick, 1997)'
_computing_structure_solution 'SHELXS-86 (Sheldrick, 1990)'
_diffrn_ambient_temperature 293(1)
_diffrn_measured_fraction_theta_full 1
_diffrn_measured_fraction_theta_max 1
_diffrn_measurement_device_type 'AFC5S Rigaku'
_diffrn_measurement_method '\w scan'
_diffrn_radiation_monochromator graphite
_diffrn_radiation_source 'focus sealed tube'
_diffrn_radiation_type MoK\a
_diffrn_radiation_wavelength 0.71069
_diffrn_reflns_av_R_equivalents 0.0293
_diffrn_reflns_limit_h_max 18
_diffrn_reflns_limit_h_min -10
_diffrn_reflns_limit_k_max 6
_diffrn_reflns_limit_k_min -6
_diffrn_reflns_limit_l_max 19
_diffrn_reflns_limit_l_min -19
_diffrn_reflns_number 4031
_diffrn_reflns_theta_full 27.5
_diffrn_reflns_theta_max 27.5
_diffrn_reflns_theta_min 2.79
_diffrn_standards_decay_% <2
_diffrn_standards_interval_count 150
_diffrn_standards_number 3
_exptl_absorpt_coefficient_mu 0.101
_exptl_absorpt_correction_type none
_exptl_crystal_colour colourless
_exptl_crystal_density_diffrn 1.395
_exptl_crystal_density_meas ?
_exptl_crystal_density_method 'not measured'
_exptl_crystal_description prism
_exptl_crystal_F_000 464
_exptl_crystal_size_max 0.30
_exptl_crystal_size_mid 0.30
_exptl_crystal_size_min 0.20
_refine_diff_density_max 0.14
_refine_diff_density_min -0.143
_refine_ls_extinction_coef 0.0112(15)
_refine_ls_extinction_expression
;
 Fc^*^=kFc[1+0.001xFc^2^\l^3^/sin(2\q)]^-1/4^
;
_refine_ls_extinction_method SHELXL
_refine_ls_goodness_of_fit_ref 0.877
_refine_ls_hydrogen_treatment mixed
_refine_ls_matrix_type full
_refine_ls_number_parameters 86
_refine_ls_number_reflns 1213
_refine_ls_number_restraints 0
_refine_ls_restrained_S_all 0.877
_refine_ls_R_factor_gt 0.0277
_refine_ls_shift/su_max 0
_refine_ls_structure_factor_coef Fsqd
_refine_ls_weighting_details
;
 w=1/[\s^2^(Fo^2^)+(0.0485P)^2^] where P=(Fo^2^+2Fc^2^)/3
;
_refine_ls_weighting_scheme calc
_refine_ls_wR_factor_ref 0.0777
_reflns_number_gt 683
_reflns_number_total 1213
_reflns_threshold_expression >2sigma(I)
_cod_data_source_file jp055334vsi20050920_061244.cif
_cod_data_source_block adu_1
_cod_depositor_comments
;
The following automatic conversions were performed:

'_symmetry_cell_setting' value 'Monoclinic' changed to 'monoclinic'
according to /home/saulius/struct/CIF-dictionaries/cif_core.dic
dictionary named 'cif_core.dic' version 2.4.1 from 2010-06-29.

Automatic conversion script
Id: cif_fix_values 1715 2011-07-08 13:25:40Z adriana 

The following automatic conversions were performed:

'_exptl_crystal_density_meas' value 'not measured' was changed to '?'
- the value is perceived as not measured.

Automatic conversion script
Id: cif_fix_values 3008 2015-01-20 13:52:24Z robertas 
;
_cod_original_sg_symbol_H-M 'C 2/c'
_cod_database_code 1505699

loop_
_symmetry_equiv_pos_as_xyz
'x, y, z'
'-x, y, -z+1/2'
'x+1/2, y+1/2, z'
'-x+1/2, y+1/2, -z+1/2'
'-x, -y, -z'
'x, -y, z-1/2'
'-x+1/2, -y+1/2, -z'
'x+1/2, -y+1/2, z-1/2'

loop_
_atom_site_label
_atom_site_type_symbol
_atom_site_fract_x
_atom_site_fract_y
_atom_site_fract_z
_atom_site_U_iso_or_equiv
_atom_site_adp_type
_atom_site_occupancy
_atom_site_calc_flag
_atom_site_refinement_flags
O21 O 0.12405(5) -0.14632(14) 0.03272(6) 0.0457(3) Uani 1 d .
N1 N 0.31432(7) -0.0081(2) 0.11004(7) 0.0440(3) Uani 1 d .
H1 H 0.3132(11) -0.152(3) 0.0754(11) 0.068(4) Uiso 1 d .
N21 N 0.07315(9) 0.2589(2) 0.06409(8) 0.0495(3) Uani 1 d .
H211 H 0.0915(10) 0.412(3) 0.0772(10) 0.061(4) Uiso 1 d .
H212 H 0.0138(11) 0.214(3) 0.0383(10) 0.053(4) Uiso 1 d .
C2 C 0.23701(8) 0.1503(2) 0.11268(7) 0.0337(3) Uani 1 d .
C21 C 0.14161(8) 0.0776(2) 0.06626(7) 0.0356(3) Uani 1 d .
C3 C 0.26839(9) 0.3616(2) 0.16802(8) 0.0422(3) Uani 1 d .
H3 H 0.2311 0.5014 0.1824 0.051 Uiso 1 calc R
C4 C 0.36653(9) 0.3275(2) 0.19859(8) 0.0484(3) Uani 1 d .
H4 H 0.4065 0.4398 0.2372 0.058 Uiso 1 calc R
C5 C 0.39284(9) 0.0990(3) 0.16125(9) 0.0504(3) Uani 1 d .
H5 H 0.4544 0.0287 0.1696 0.06 Uiso 1 calc R

loop_
_atom_site_aniso_label
_atom_site_aniso_U_11
_atom_site_aniso_U_22
_atom_site_aniso_U_33
_atom_site_aniso_U_23
_atom_site_aniso_U_13
_atom_site_aniso_U_12
O21 0.0402(5) 0.0352(5) 0.0594(5) -0.0118(4) 0.0013(4) 0.0016(4)
N1 0.0397(6) 0.0422(6) 0.0486(6) -0.0130(4) 0.0031(5) 0.0050(5)
N21 0.0384(7) 0.0371(6) 0.0684(8) -0.0106(5) -0.0047(5) 0.0064(5)
C2 0.0370(6) 0.0307(5) 0.0335(5) 0.0000(5) 0.0067(4) 0.0031(5)
C21 0.0392(7) 0.0336(5) 0.0343(6) 0.0006(4) 0.0069(5) 0.0026(5)
C3 0.0493(8) 0.0346(6) 0.0430(6) -0.0042(5) 0.0082(5) 0.0017(5)
C4 0.0457(8) 0.0502(7) 0.0477(7) -0.0103(6) 0.0028(6) -0.0090(6)
C5 0.0337(7) 0.0629(9) 0.0528(8) -0.0092(6) 0.0023(6) 0.0022(6)

loop_
_atom_type_symbol
_atom_type_description
_atom_type_scat_dispersion_real
_atom_type_scat_dispersion_imag
_atom_type_scat_source
C C 0.0033 0.0016 'International Tables Vol C Tables 4.2.6.8 and 6.1.1.4'
H H 0 0 'International Tables Vol C Tables 4.2.6.8 and 6.1.1.4'
N N 0.0061 0.0033 'International Tables Vol C Tables 4.2.6.8 and 6.1.1.4'
O O 0.0106 0.006 'International Tables Vol C Tables 4.2.6.8 and 6.1.1.4'

loop_
_diffrn_attenuator_code
_diffrn_attenuator_scale
1 1.000
2 2.653
3 7.112
4 18.159

loop_
_geom_angle_atom_site_label_1
_geom_angle_atom_site_label_2
_geom_angle_atom_site_label_3
_geom_angle
C5 N1 C2 109.57(11)
C5 N1 H1 126.0(10)
C2 N1 H1 124.2(10)
C21 N21 H211 116.3(10)
C21 N21 H212 117.5(9)
H211 N21 H212 125.0(14)
N1 C2 C3 107.20(10)
N1 C2 C21 121.43(10)
C3 C2 C21 131.28(10)
O21 C21 N21 121.57(11)
O21 C21 C2 121.73(10)
N21 C21 C2 116.66(11)
C2 C3 C4 107.51(10)
C2 C3 H3 126.2
C4 C3 H3 126.2
C5 C4 C3 107.28(11)
C5 C4 H4 126.4
C3 C4 H4 126.4
N1 C5 C4 108.44(11)
N1 C5 H5 125.8
C4 C5 H5 125.8

loop_
_geom_bond_atom_site_label_1
_geom_bond_atom_site_label_2
_geom_bond_distance
O21 C21 1.2490(13)
N1 C5 1.3505(15)
N1 C2 1.3626(15)
N1 H1 0.890(15)
N21 C21 1.3322(15)
N21 H211 0.835(16)
N21 H212 0.892(15)
C2 C3 1.3781(16)
C2 C21 1.4562(16)
C3 C4 1.3971(18)
C3 H3 0.93
C4 C5 1.3631(18)
C4 H4 0.93
C5 H5 0.93

loop_
_geom_torsion_atom_site_label_1
_geom_torsion_atom_site_label_2
_geom_torsion_atom_site_label_3
_geom_torsion_atom_site_label_4
_geom_torsion
C5 N1 C2 C3 -0.53(13)
C5 N1 C2 C21 -177.54(10)
N1 C2 C21 O21 9.75(16)
C3 C2 C21 O21 -166.45(12)
N1 C2 C21 N21 -172.49(11)
C3 C2 C21 N21 11.31(18)
N1 C2 C3 C4 0.14(13)
C21 C2 C3 C4 176.74(10)
C2 C3 C4 C5 0.29(14)
C2 N1 C5 C4 0.72(15)
C3 C4 C5 N1 -0.62(15)

loop_
_cod_related_entry_id
_cod_related_entry_code
_cod_related_entry_database
1 498677 ChemSpider
